data_7020717
loop_
_publ_author_name
'W\"utz, Tobias'
'Fleischhauer, Sebastian'
'Wesemann, Lars'

_publ_section_title
;
 B-N bond formation at stanna-closo-dodecaborate.
;
_journal_issue 3
_journal_name_full 'Dalton transactions (Cambridge, England : 2003)'
_journal_page_first 753
_journal_page_last 758
_journal_paper_doi 10.1039/c2dt31749d
_journal_volume 42
_journal_year 2013
_chemical_formula_moiety 'C8 H31 B11 N2 Sn1'
_chemical_formula_sum 'C8 H31 B11 N2 Sn'
_chemical_formula_weight 392.97
_chemical_name_systematic
;
?
;
_space_group_IT_number 61
_symmetry_cell_setting orthorhombic
_symmetry_space_group_name_Hall '-P 2ac 2ab'
_symmetry_space_group_name_H-M 'P b c a'
_atom_sites_solution_hydrogens geom
_atom_sites_solution_primary direct
_atom_sites_solution_secondary difmap
_audit_creation_method SHELXL-97
_cell_angle_alpha 90.00
_cell_angle_beta 90.00
_cell_angle_gamma 90.00
_cell_formula_units_Z 8
_cell_length_a 11.7237(4)
_cell_length_b 12.1615(4)
_cell_length_c 25.9327(9)
_cell_measurement_reflns_used 14537
_cell_measurement_temperature 173(2)
_cell_measurement_theta_max 27.28
_cell_measurement_theta_min 3.86
_cell_volume 3697.4(2)
_computing_molecular_graphics 'Ortep-3 for Windows (Farrugia, 1997)'
_computing_publication_material 'WinGX publication routines (Farrugia, 1999)'
_computing_structure_refinement 'SHELXL-97 (Sheldrick, 1997)'
_computing_structure_solution 'SHELXS-86 (Sheldrick, 1986)'
_diffrn_ambient_temperature 173(2)
_diffrn_measured_fraction_theta_full 0.989
_diffrn_measured_fraction_theta_max 0.989
_diffrn_radiation_monochromator graphite
_diffrn_radiation_source 'fine-focus sealed tube'
_diffrn_radiation_type MoK\a
_diffrn_radiation_wavelength 0.71073
_diffrn_reflns_av_R_equivalents 0.0560
_diffrn_reflns_av_sigmaI/netI 0.0172
_diffrn_reflns_limit_h_max 14
_diffrn_reflns_limit_h_min -14
_diffrn_reflns_limit_k_max 14
_diffrn_reflns_limit_k_min -15
_diffrn_reflns_limit_l_max 32
_diffrn_reflns_limit_l_min -32
_diffrn_reflns_number 50793
_diffrn_reflns_theta_full 26.37
_diffrn_reflns_theta_max 26.37
_diffrn_reflns_theta_min 5.70
_exptl_absorpt_coefficient_mu 1.370
_exptl_absorpt_correction_type none
_exptl_crystal_colour colorless
_exptl_crystal_density_diffrn 1.412
_exptl_crystal_density_method 'not measured'
_exptl_crystal_description prism
_exptl_crystal_F_000 1584
_exptl_crystal_size_max 0.1
_exptl_crystal_size_mid 0.1
_exptl_crystal_size_min 0.1
_refine_diff_density_max 0.628
_refine_diff_density_min -0.471
_refine_diff_density_rms 0.061
_refine_ls_extinction_method none
_refine_ls_goodness_of_fit_ref 1.164
_refine_ls_hydrogen_treatment constr
_refine_ls_matrix_type full
_refine_ls_number_parameters 212
_refine_ls_number_reflns 3744
_refine_ls_number_restraints 1
_refine_ls_restrained_S_all 1.164
_refine_ls_R_factor_all 0.0290
_refine_ls_R_factor_gt 0.0254
_refine_ls_shift/su_max 0.000
_refine_ls_shift/su_mean 0.000
_refine_ls_structure_factor_coef Fsqd
_refine_ls_weighting_details 'calc w=1/[\s^2^(Fo^2^)+(0.0209P)^2^+3.2993P] where P=(Fo^2^+2Fc^2^)/3'
_refine_ls_weighting_scheme calc
_refine_ls_wR_factor_gt 0.0546
_refine_ls_wR_factor_ref 0.0558
_reflns_number_gt 3466
_reflns_number_total 3744
_reflns_threshold_expression >2sigma(I)
_cod_data_source_file c2dt31749d.txt
_cod_data_source_block tw11
_cod_original_formula_sum 'C8 H31 B11 N2 Sn1'
_cod_database_code 7020717

loop_
_symmetry_equiv_pos_as_xyz
'x, y, z'
'-x+1/2, -y, z+1/2'
'x+1/2, -y+1/2, -z'
'-x, y+1/2, -z+1/2'
'-x, -y, -z'
'x-1/2, y, -z-1/2'
'-x-1/2, y-1/2, z'
'x, -y-1/2, z-1/2'

loop_
_atom_site_label
_atom_site_type_symbol
_atom_site_fract_x
_atom_site_fract_y
_atom_site_fract_z
_atom_site_U_iso_or_equiv
_atom_site_adp_type
_atom_site_occupancy
_atom_site_symmetry_multiplicity
_atom_site_calc_flag
_atom_site_refinement_flags
_atom_site_disorder_assembly
_atom_site_disorder_group
B2 B 0.4113(2) 0.2715(2) 0.08743(9) 0.0186(5) Uani 1 1 d . B .
H2 H 0.4151 0.3506 0.0669 0.022 Uiso 1 1 calc R . .
B8 B 0.5199(2) 0.2341(2) 0.13245(9) 0.0209(5) Uani 1 1 d . B .
H8 H 0.5906 0.2910 0.1406 0.025 Uiso 1 1 calc R . .
B3 B 0.3806(2) 0.26005(19) 0.15604(9) 0.0187(5) Uani 1 1 d . B .
B4 B 0.3123(2) 0.1267(2) 0.16820(9) 0.0214(5) Uani 1 1 d . B .
H4 H 0.2520 0.1126 0.2000 0.026 Uiso 1 1 calc R . .
B9 B 0.4606(2) 0.1486(2) 0.18124(9) 0.0225(5) Uani 1 1 d . B .
H9 H 0.4924 0.1506 0.2211 0.027 Uiso 1 1 calc R . .
N20 N 0.35886(16) 0.36657(15) 0.19126(7) 0.0231(4) Uani 1 1 d . . .
H20 H 0.3250 0.4153 0.1695 0.028 Uiso 1 1 calc R A 1
N30 N 0.34773(15) 0.12795(15) -0.00275(7) 0.0220(4) Uani 1 1 d . . .
H30 H 0.4177 0.1062 -0.0140 0.026 Uiso 1 1 calc R . .
C31 C 0.2706(2) 0.0349(2) -0.01875(10) 0.0300(5) Uani 1 1 d . . .
H31A H 0.2882 0.0147 -0.0541 0.036 Uiso 1 1 calc R . .
H31B H 0.2865 -0.0284 0.0028 0.036 Uiso 1 1 calc R . .
C33 C 0.3287(2) 0.2346(2) -0.03021(9) 0.0288(5) Uani 1 1 d . . .
H33A H 0.3844 0.2876 -0.0181 0.035 Uiso 1 1 calc R . .
H33B H 0.2536 0.2622 -0.0214 0.035 Uiso 1 1 calc R . .
C34 C 0.3376(3) 0.2258(2) -0.08818(9) 0.0387(6) Uani 1 1 d . . .
H34A H 0.3245 0.2967 -0.1034 0.058 Uiso 1 1 calc R . .
H34B H 0.2815 0.1747 -0.1006 0.058 Uiso 1 1 calc R . .
H34C H 0.4124 0.2004 -0.0974 0.058 Uiso 1 1 calc R . .
C22 C 0.5102(2) 0.5046(2) 0.16936(11) 0.0352(6) Uani 1 1 d . . .
H22A H 0.5770 0.5406 0.1825 0.053 Uiso 1 1 calc R B .
H22B H 0.4531 0.5585 0.1613 0.053 Uiso 1 1 calc R . .
H22C H 0.5295 0.4643 0.1387 0.053 Uiso 1 1 calc R . .
C21 C 0.4644(2) 0.4262(2) 0.20964(9) 0.0303(5) Uani 1 1 d . B .
H21A H 0.5228 0.3728 0.2182 0.036 Uiso 1 1 calc R . .
H21B H 0.4463 0.4670 0.2407 0.036 Uiso 1 1 calc R . .
C32 C 0.1454(2) 0.0616(2) -0.01507(11) 0.0359(6) Uani 1 1 d . . .
H32A H 0.1014 -0.0010 -0.0257 0.054 Uiso 1 1 calc R . .
H32B H 0.1283 0.1229 -0.0371 0.054 Uiso 1 1 calc R . .
H32C H 0.1266 0.0801 0.0199 0.054 Uiso 1 1 calc R . .
C24 C 0.3181(3) 0.2908(3) 0.28002(11) 0.0360(9) Uani 0.810(7) 1 d P B 1
H24A H 0.2591 0.2838 0.3055 0.054 Uiso 0.810(7) 1 calc PR B 1
H24B H 0.3809 0.3314 0.2943 0.054 Uiso 0.810(7) 1 calc PR B 1
H24C H 0.3437 0.2191 0.2698 0.054 Uiso 0.810(7) 1 calc PR B 1
C23 C 0.2720(3) 0.3508(3) 0.23373(12) 0.0267(8) Uani 0.810(7) 1 d P B 1
H23A H 0.2443 0.4224 0.2446 0.032 Uiso 0.810(7) 1 calc PR B 1
H23B H 0.2076 0.3101 0.2201 0.032 Uiso 0.810(7) 1 calc PR B 1
C44 C 0.2691(10) 0.4198(10) 0.2767(4) 0.027(3) Uani 0.190(7) 1 d PD B 2
H44A H 0.2359 0.3938 0.3082 0.040 Uiso 0.190(7) 1 calc PR B 2
H44B H 0.2132 0.4608 0.2576 0.040 Uiso 0.190(7) 1 calc PR B 2
H44C H 0.3330 0.4664 0.2844 0.040 Uiso 0.190(7) 1 calc PR B 2
C43 C 0.3082(14) 0.3241(13) 0.2452(6) 0.027(3) Uani 0.190(7) 1 d PD B 2
H43A H 0.2447 0.2748 0.2390 0.032 Uiso 0.190(7) 1 calc PR B 2
H43B H 0.3665 0.2838 0.2639 0.032 Uiso 0.190(7) 1 calc PR B 2
Sn1 Sn 0.212840(11) 0.230893(12) 0.103416(5) 0.01905(6) Uani 1 1 d . . .
B10 B 0.4142(2) 0.0243(2) 0.15174(10) 0.0237(5) Uani 1 1 d . . .
H10 H 0.4161 -0.0545 0.1725 0.028 Uiso 1 1 calc R B .
B5 B 0.3032(2) 0.0535(2) 0.10701(9) 0.0205(5) Uani 1 1 d . B .
H5 H 0.2374 -0.0085 0.0988 0.025 Uiso 1 1 calc R . .
B11 B 0.5417(2) 0.0893(2) 0.13048(10) 0.0244(5) Uani 1 1 d . B .
H11 H 0.6260 0.0524 0.1373 0.029 Uiso 1 1 calc R . .
B7 B 0.5097(2) 0.1636(2) 0.07307(9) 0.0203(5) Uani 1 1 d . . .
H7 H 0.5735 0.1750 0.0424 0.024 Uiso 1 1 calc R B .
B1 B 0.3649(2) 0.14218(19) 0.05780(9) 0.0180(4) Uani 1 1 d . B .
B6 B 0.4448(2) 0.0337(2) 0.08505(9) 0.0211(5) Uani 1 1 d . B .
H6 H 0.4668 -0.0395 0.0622 0.025 Uiso 1 1 calc R . .

loop_
_atom_site_aniso_label
_atom_site_aniso_U_11
_atom_site_aniso_U_22
_atom_site_aniso_U_33
_atom_site_aniso_U_23
_atom_site_aniso_U_13
_atom_site_aniso_U_12
B2 0.0183(11) 0.0183(11) 0.0192(11) -0.0002(9) 0.0009(9) -0.0014(9)
B8 0.0195(11) 0.0203(11) 0.0230(11) -0.0007(9) -0.0006(9) 0.0004(9)
B3 0.0223(11) 0.0170(11) 0.0168(10) -0.0011(9) 0.0007(9) 0.0003(9)
B4 0.0252(12) 0.0180(12) 0.0209(11) 0.0023(9) 0.0040(9) -0.0011(9)
B9 0.0260(12) 0.0213(12) 0.0202(11) 0.0020(9) -0.0021(9) 0.0031(10)
N20 0.0300(10) 0.0196(9) 0.0198(8) -0.0029(7) 0.0009(8) -0.0005(8)
N30 0.0199(9) 0.0254(10) 0.0206(9) -0.0030(7) 0.0026(7) -0.0004(7)
C31 0.0348(13) 0.0257(12) 0.0296(11) -0.0062(9) -0.0052(10) 0.0028(10)
C33 0.0339(12) 0.0282(12) 0.0243(11) 0.0035(9) -0.0022(9) 0.0053(10)
C34 0.0397(14) 0.0516(17) 0.0248(12) 0.0074(11) -0.0032(10) 0.0057(13)
C22 0.0348(13) 0.0251(12) 0.0457(14) -0.0008(11) -0.0015(11) -0.0065(10)
C21 0.0386(13) 0.0258(12) 0.0266(11) -0.0066(9) -0.0062(10) -0.0049(10)
C32 0.0297(12) 0.0355(14) 0.0423(14) -0.0038(11) -0.0074(11) -0.0030(11)
C24 0.0465(19) 0.043(2) 0.0180(15) 0.0049(13) 0.0050(13) 0.0069(15)
C23 0.0325(19) 0.0291(18) 0.0184(15) -0.0019(12) 0.0035(12) 0.0061(14)
C44 0.028(5) 0.029(6) 0.022(5) -0.002(4) 0.004(4) -0.003(4)
C43 0.028(5) 0.029(6) 0.022(5) -0.002(4) 0.004(4) -0.003(4)
Sn1 0.01675(8) 0.01834(9) 0.02208(9) -0.00151(5) 0.00223(5) 0.00077(5)
B10 0.0311(13) 0.0172(11) 0.0227(12) 0.0028(9) 0.0018(10) 0.0045(10)
B5 0.0228(11) 0.0161(12) 0.0226(11) -0.0008(9) 0.0018(9) -0.0010(9)
B11 0.0230(12) 0.0236(12) 0.0266(12) -0.0011(10) -0.0023(10) 0.0047(10)
B7 0.0169(11) 0.0224(12) 0.0217(11) -0.0005(9) 0.0029(9) 0.0010(9)
B1 0.0186(10) 0.0169(11) 0.0186(10) -0.0021(9) 0.0002(9) -0.0007(9)
B6 0.0225(11) 0.0169(11) 0.0238(11) -0.0016(9) 0.0023(9) 0.0035(9)

loop_
_atom_type_symbol
_atom_type_description
_atom_type_scat_dispersion_real
_atom_type_scat_dispersion_imag
_atom_type_scat_source
C C 0.0033 0.0016 'International Tables Vol C Tables 4.2.6.8 and 6.1.1.4'
H H 0.0000 0.0000 'International Tables Vol C Tables 4.2.6.8 and 6.1.1.4'
B B 0.0013 0.0007 'International Tables Vol C Tables 4.2.6.8 and 6.1.1.4'
N N 0.0061 0.0033 'International Tables Vol C Tables 4.2.6.8 and 6.1.1.4'
Sn Sn -0.6537 1.4246 'International Tables Vol C Tables 4.2.6.8 and 6.1.1.4'

loop_
_geom_angle_atom_site_label_1
_geom_angle_atom_site_label_2
_geom_angle_atom_site_label_3
_geom_angle
B7 B2 B8 59.27(13)
B7 B2 B3 106.00(16)
B8 B2 B3 58.87(13)
B7 B2 B1 58.29(13)
B8 B2 B1 105.53(16)
B3 B2 B1 106.60(16)
B7 B2 Sn1 120.55(14)
B8 B2 Sn1 121.53(14)
B3 B2 Sn1 68.04(10)
B1 B2 Sn1 67.07(10)
B7 B2 H2 121.0
B8 B2 H2 120.6
B3 B2 H2 123.1
B1 B2 H2 124.1
Sn1 B2 H2 107.5
B7 B8 B3 108.92(17)
B7 B8 B9 108.04(17)
B3 B8 B9 59.89(13)
B7 B8 B11 60.31(14)
B3 B8 B11 108.53(17)
B9 B8 B11 59.89(14)
B7 B8 B2 60.34(13)
B3 B8 B2 61.52(13)
B9 B8 B2 109.54(17)
B11 B8 B2 109.55(17)
B7 B8 H8 121.6
B3 B8 H8 121.1
B9 B8 H8 121.7
B11 B8 H8 121.3
B2 B8 H8 120.2
N20 B3 B9 119.40(17)
N20 B3 B8 119.07(17)
B9 B3 B8 60.23(14)
N20 B3 B2 121.73(17)
B9 B3 B2 108.29(16)
B8 B3 B2 59.61(13)
N20 B3 B4 123.10(17)
B9 B3 B4 59.47(13)
B8 B3 B4 107.68(16)
B2 B3 B4 108.75(16)
N20 B3 Sn1 108.08(13)
B9 B3 Sn1 121.73(14)
B8 B3 Sn1 121.89(13)
B2 B3 Sn1 67.71(10)
B4 B3 Sn1 67.25(11)
B10 B4 B9 59.84(14)
B10 B4 B5 59.20(14)
B9 B4 B5 107.09(17)
B10 B4 B3 106.55(17)
B9 B4 B3 58.52(13)
B5 B4 B3 107.90(16)
B10 B4 Sn1 121.80(14)
B9 B4 Sn1 121.58(14)
B5 B4 Sn1 67.73(11)
B3 B4 Sn1 68.03(11)
B10 B4 H4 120.2
B9 B4 H4 120.4
B5 B4 H4 122.7
B3 B4 H4 123.1
Sn1 B4 H4 107.1
B3 B9 B11 108.69(16)
B3 B9 B8 59.88(13)
B11 B9 B8 60.09(14)
B3 B9 B10 109.20(17)
B11 B9 B10 60.00(14)
B8 B9 B10 108.08(17)
B3 B9 B4 62.01(14)
B11 B9 B4 108.59(17)
B8 B9 B4 109.41(17)
B10 B9 B4 59.69(14)
B3 B9 H9 120.6
B11 B9 H9 121.6
B8 B9 H9 121.6
B10 B9 H9 121.8
B4 B9 H9 120.7
C21 N20 C23 112.5(2)
C21 N20 C43 100.5(6)
C21 N20 B3 115.91(17)
C23 N20 B3 114.8(2)
C43 N20 B3 107.2(5)
C21 N20 H20 103.9
C23 N20 H20 103.9
C43 N20 H20 126.1
B3 N20 H20 103.9
C33 N30 C31 115.49(18)
C33 N30 B1 113.20(17)
C31 N30 B1 115.39(17)
C33 N30 H30 103.5
C31 N30 H30 103.5
B1 N30 H30 103.5
C32 C31 N30 113.91(19)
C32 C31 H31A 108.8
N30 C31 H31A 108.8
C32 C31 H31B 108.8
N30 C31 H31B 108.8
H31A C31 H31B 107.7
N30 C33 C34 113.7(2)
N30 C33 H33A 108.8
C34 C33 H33A 108.8
N30 C33 H33B 108.8
C34 C33 H33B 108.8
H33A C33 H33B 107.7
C33 C34 H34A 109.5
C33 C34 H34B 109.5
H34A C34 H34B 109.5
C33 C34 H34C 109.5
H34A C34 H34C 109.5
H34B C34 H34C 109.5
C21 C22 H22A 109.5
C21 C22 H22B 109.5
H22A C22 H22B 109.5
C21 C22 H22C 109.5
H22A C22 H22C 109.5
H22B C22 H22C 109.5
N20 C21 C22 112.04(19)
N20 C21 H21A 109.2
C22 C21 H21A 109.2
N20 C21 H21B 109.2
C22 C21 H21B 109.2
H21A C21 H21B 107.9
C31 C32 H32A 109.5
C31 C32 H32B 109.5
H32A C32 H32B 109.5
C31 C32 H32C 109.5
H32A C32 H32C 109.5
H32B C32 H32C 109.5
C23 C24 H24A 109.5
C23 C24 H24B 109.5
H24A C24 H24B 109.5
C23 C24 H24C 109.5
H24A C24 H24C 109.5
H24B C24 H24C 109.5
C24 C23 N20 113.6(3)
C24 C23 H23A 108.8
N20 C23 H23A 108.8
C24 C23 H23B 108.8
N20 C23 H23B 108.8
H23A C23 H23B 107.7
C43 C44 H44A 109.5
C43 C44 H44B 109.5
H44A C44 H44B 109.5
C43 C44 H44C 109.5
H44A C44 H44C 109.5
H44B C44 H44C 109.5
C44 C43 N20 109.8(11)
C44 C43 H43A 109.7
N20 C43 H43A 109.7
C44 C43 H43B 109.7
N20 C43 H43B 109.7
H43A C43 H43B 108.2
B1 Sn1 B5 44.56(8)
B1 Sn1 B4 75.34(8)
B5 Sn1 B4 44.52(8)
B1 Sn1 B2 44.80(8)
B5 Sn1 B2 76.43(8)
B4 Sn1 B2 76.14(8)
B1 Sn1 B3 74.93(8)
B5 Sn1 B3 75.62(8)
B4 Sn1 B3 44.72(8)
B2 Sn1 B3 44.25(8)
B6 B10 B4 109.03(17)
B6 B10 B5 59.90(14)
B4 B10 B5 61.68(14)
B6 B10 B11 59.85(14)
B4 B10 B11 109.15(17)
B5 B10 B11 108.90(17)
B6 B10 B9 107.64(17)
B4 B10 B9 60.48(14)
B5 B10 B9 109.56(17)
B11 B10 B9 59.92(14)
B6 B10 H10 122.0
B4 B10 H10 120.4
B5 B10 H10 120.6
B11 B10 H10 121.4
B9 B10 H10 121.6
B6 B5 B10 59.82(14)
B6 B5 B1 58.88(13)
B10 B5 B1 106.57(17)
B6 B5 B4 106.94(17)
B10 B5 B4 59.12(13)
B1 B5 B4 107.33(16)
B6 B5 Sn1 121.47(14)
B10 B5 Sn1 121.76(14)
B1 B5 Sn1 67.43(10)
B4 B5 Sn1 67.76(11)
B6 B5 H5 120.2
B10 B5 H5 120.2
B1 B5 H5 123.3
B4 B5 H5 122.9
Sn1 B5 H5 107.3
B6 B11 B9 107.77(17)
B6 B11 B10 59.85(14)
B9 B11 B10 60.08(14)
B6 B11 B8 107.77(17)
B9 B11 B8 60.02(14)
B10 B11 B8 108.08(17)
B6 B11 B7 60.18(14)
B9 B11 B7 107.48(17)
B10 B11 B7 107.92(17)
B8 B11 B7 59.46(14)
B6 B11 H11 121.8
B9 B11 H11 121.9
B10 B11 H11 121.6
B8 B11 H11 121.9
B7 B11 H11 122.0
B1 B7 B8 109.47(16)
B1 B7 B6 59.78(13)
B8 B7 B6 107.91(17)
B1 B7 B11 108.37(17)
B8 B7 B11 60.23(14)
B6 B7 B11 59.58(14)
B1 B7 B2 62.19(13)
B8 B7 B2 60.39(13)
B6 B7 B2 109.84(16)
B11 B7 B2 109.53(17)
B1 B7 H7 120.8
B8 B7 H7 121.5
B6 B7 H7 121.8
B11 B7 H7 121.6
B2 B7 H7 119.9
N30 B1 B7 111.03(17)
N30 B1 B6 112.35(17)
B7 B1 B6 60.61(14)
N30 B1 B5 125.23(17)
B7 B1 B5 108.21(16)
B6 B1 B5 59.18(13)
N30 B1 B2 122.96(17)
B7 B1 B2 59.52(13)
B6 B1 B2 108.38(16)
B5 B1 B2 109.41(16)
N30 B1 Sn1 116.24(14)
B7 B1 Sn1 122.61(14)
B6 B1 Sn1 122.27(14)
B5 B1 Sn1 68.01(10)
B2 B1 Sn1 68.13(10)
B1 B6 B10 109.34(16)
B1 B6 B11 108.76(17)
B10 B6 B11 60.31(14)
B1 B6 B5 61.94(13)
B10 B6 B5 60.28(14)
B11 B6 B5 109.59(17)
B1 B6 B7 59.61(13)
B10 B6 B7 108.33(17)
B11 B6 B7 60.24(14)
B5 B6 B7 109.61(17)
B1 B6 H6 120.9
B10 B6 H6 121.4
B11 B6 H6 121.2
B5 B6 H6 120.1
B7 B6 H6 121.6

loop_
_geom_bond_atom_site_label_1
_geom_bond_atom_site_label_2
_geom_bond_distance
B2 B7 1.786(3)
B2 B8 1.787(3)
B2 B3 1.821(3)
B2 B1 1.833(3)
B2 Sn1 2.414(2)
B2 H2 1.1000
B8 B7 1.767(3)
B8 B3 1.773(3)
B8 B9 1.779(3)
B8 B11 1.780(4)
B8 H8 1.1000
B3 N20 1.605(3)
B3 B9 1.773(3)
B3 B4 1.836(3)
B3 Sn1 2.420(2)
B4 B10 1.777(3)
B4 B9 1.791(3)
B4 B5 1.823(3)
B4 Sn1 2.406(2)
B4 H4 1.1000
B9 B11 1.777(3)
B9 B10 1.780(4)
B9 H9 1.1000
N20 C21 1.511(3)
N20 C23 1.512(4)
N20 C43 1.605(16)
N20 H20 0.9100
N30 C33 1.496(3)
N30 C31 1.507(3)
N30 B1 1.592(3)
N30 H30 0.9100
C31 C32 1.506(3)
C31 H31A 0.9700
C31 H31B 0.9700
C33 C34 1.511(3)
C33 H33A 0.9700
C33 H33B 0.9700
C34 H34A 0.9600
C34 H34B 0.9600
C34 H34C 0.9600
C22 C21 1.513(4)
C22 H22A 0.9600
C22 H22B 0.9600
C22 H22C 0.9600
C21 H21A 0.9700
C21 H21B 0.9700
C32 H32A 0.9600
C32 H32B 0.9600
C32 H32C 0.9600
C24 C23 1.505(5)
C24 H24A 0.9600
C24 H24B 0.9600
C24 H24C 0.9600
C23 H23A 0.9700
C23 H23B 0.9700
C44 C43 1.494(14)
C44 H44A 0.9600
C44 H44B 0.9600
C44 H44C 0.9600
C43 H43A 0.9700
C43 H43B 0.9700
Sn1 B1 2.396(2)
Sn1 B5 2.406(2)
B10 B6 1.770(3)
B10 B5 1.778(4)
B10 B11 1.778(4)
B10 H10 1.1000
B5 B6 1.771(3)
B5 B1 1.820(3)
B5 H5 1.1000
B11 B6 1.770(4)
B11 B7 1.782(4)
B11 H11 1.1000
B7 B1 1.763(3)
B7 B6 1.781(3)
B7 H7 1.1000
B1 B6 1.766(3)
B6 H6 1.1000

loop_
_geom_torsion_atom_site_label_1
_geom_torsion_atom_site_label_2
_geom_torsion_atom_site_label_3
_geom_torsion_atom_site_label_4
_geom_torsion
B3 B2 B8 B7 137.19(17)
B1 B2 B8 B7 36.90(15)
Sn1 B2 B8 B7 109.21(17)
B7 B2 B8 B3 -137.19(17)
B1 B2 B8 B3 -100.28(17)
Sn1 B2 B8 B3 -27.98(15)
B7 B2 B8 B9 -100.14(18)
B3 B2 B8 B9 37.04(16)
B1 B2 B8 B9 -63.2(2)
Sn1 B2 B8 B9 9.1(2)
B7 B2 B8 B11 -36.18(16)
B3 B2 B8 B11 101.01(19)
B1 B2 B8 B11 0.7(2)
Sn1 B2 B8 B11 73.0(2)
B7 B8 B3 N20 -150.43(17)
B9 B8 B3 N20 109.2(2)
B11 B8 B3 N20 145.50(18)
B2 B8 B3 N20 -111.8(2)
B7 B8 B3 B9 100.35(18)
B11 B8 B3 B9 36.29(16)
B2 B8 B3 B9 138.98(17)
B7 B8 B3 B2 -38.63(16)
B9 B8 B3 B2 -138.98(17)
B11 B8 B3 B2 -102.69(18)
B7 B8 B3 B4 63.2(2)
B9 B8 B3 B4 -37.20(16)
B11 B8 B3 B4 -0.9(2)
B2 B8 B3 B4 101.78(17)
B7 B8 B3 Sn1 -10.6(2)
B9 B8 B3 Sn1 -110.96(17)
B11 B8 B3 Sn1 -74.7(2)
B2 B8 B3 Sn1 28.02(15)
B7 B2 B3 N20 144.87(18)
B8 B2 B3 N20 107.4(2)
B1 B2 B3 N20 -154.15(18)
Sn1 B2 B3 N20 -98.10(18)
B7 B2 B3 B9 0.6(2)
B8 B2 B3 B9 -36.87(16)
B1 B2 B3 B9 61.5(2)
Sn1 B2 B3 B9 117.59(15)
B7 B2 B3 B8 37.43(15)
B1 B2 B3 B8 98.41(17)
Sn1 B2 B3 B8 154.46(14)
B7 B2 B3 B4 -62.5(2)
B8 B2 B3 B4 -99.95(18)
B1 B2 B3 B4 -1.5(2)
Sn1 B2 B3 B4 54.51(13)
B7 B2 B3 Sn1 -117.03(14)
B8 B2 B3 Sn1 -154.46(14)
B1 B2 B3 Sn1 -56.05(12)
N20 B3 B4 B10 -144.41(19)
B9 B3 B4 B10 -37.20(16)
B8 B3 B4 B10 0.3(2)
B2 B3 B4 B10 63.4(2)
Sn1 B3 B4 B10 118.22(15)
N20 B3 B4 B9 -107.2(2)
B8 B3 B4 B9 37.54(16)
B2 B3 B4 B9 100.63(18)
Sn1 B3 B4 B9 155.41(14)
N20 B3 B4 B5 153.33(18)
B9 B3 B4 B5 -99.46(18)
B8 B3 B4 B5 -61.9(2)
B2 B3 B4 B5 1.2(2)
Sn1 B3 B4 B5 55.96(13)
N20 B3 B4 Sn1 97.37(19)
B9 B3 B4 Sn1 -155.41(14)
B8 B3 B4 Sn1 -117.88(14)
B2 B3 B4 Sn1 -54.78(13)
N20 B3 B9 B11 -145.09(19)
B8 B3 B9 B11 -36.42(16)
B2 B3 B9 B11 0.2(2)
B4 B3 B9 B11 101.61(19)
Sn1 B3 B9 B11 74.8(2)
N20 B3 B9 B8 -108.7(2)
B2 B3 B9 B8 36.60(16)
B4 B3 B9 B8 138.03(17)
Sn1 B3 B9 B8 111.21(17)
N20 B3 B9 B10 151.08(18)
B8 B3 B9 B10 -100.25(18)
B2 B3 B9 B10 -63.6(2)
B4 B3 B9 B10 37.78(16)
Sn1 B3 B9 B10 11.0(2)
N20 B3 B9 B4 113.3(2)
B8 B3 B9 B4 -138.03(17)
B2 B3 B9 B4 -101.43(17)
Sn1 B3 B9 B4 -26.82(15)
B7 B8 B9 B3 -101.85(18)
B11 B8 B9 B3 -139.55(18)
B2 B8 B9 B3 -37.74(16)
B7 B8 B9 B11 37.70(16)
B3 B8 B9 B11 139.55(18)
B2 B8 B9 B11 101.81(19)
B7 B8 B9 B10 0.3(2)
B3 B8 B9 B10 102.15(18)
B11 B8 B9 B10 -37.40(16)
B2 B8 B9 B10 64.4(2)
B7 B8 B9 B4 -63.1(2)
B3 B8 B9 B4 38.77(16)
B11 B8 B9 B4 -100.79(19)
B2 B8 B9 B4 1.0(2)
B10 B4 B9 B3 137.91(17)
B5 B4 B9 B3 100.88(17)
Sn1 B4 B9 B3 26.93(15)
B10 B4 B9 B11 36.14(16)
B5 B4 B9 B11 -0.9(2)
B3 B4 B9 B11 -101.78(18)
Sn1 B4 B9 B11 -74.8(2)
B10 B4 B9 B8 100.08(18)
B5 B4 B9 B8 63.0(2)
B3 B4 B9 B8 -37.83(16)
Sn1 B4 B9 B8 -10.9(2)
B5 B4 B9 B10 -37.03(16)
B3 B4 B9 B10 -137.91(17)
Sn1 B4 B9 B10 -110.98(18)
B9 B3 N20 C21 59.5(2)
B8 B3 N20 C21 -10.7(3)
B2 B3 N20 C21 -81.0(2)
B4 B3 N20 C21 130.4(2)
Sn1 B3 N20 C21 -155.48(15)
B9 B3 N20 C23 -74.3(3)
B8 B3 N20 C23 -144.5(2)
B2 B3 N20 C23 145.2(2)
B4 B3 N20 C23 -3.5(3)
Sn1 B3 N20 C23 70.7(2)
B9 B3 N20 C43 -51.7(7)
B8 B3 N20 C43 -121.9(7)
B2 B3 N20 C43 167.8(7)
B4 B3 N20 C43 19.1(7)
Sn1 B3 N20 C43 93.3(7)
C33 N30 C31 C32 -54.7(3)
B1 N30 C31 C32 80.5(2)
C31 N30 C33 C34 -56.3(3)
B1 N30 C33 C34 167.6(2)
C23 N20 C21 C22 -142.4(2)
C43 N20 C21 C22 -162.2(6)
B3 N20 C21 C22 82.8(2)
C21 N20 C23 C24 -56.6(3)
C43 N20 C23 C24 4.3(14)
B3 N20 C23 C24 78.8(3)
C21 N20 C43 C44 67.3(11)
C23 N20 C43 C44 -57.5(13)
B3 N20 C43 C44 -171.2(9)
B10 B4 Sn1 B1 -13.15(16)
B9 B4 Sn1 B1 58.62(16)
B5 B4 Sn1 B1 -38.33(11)
B3 B4 Sn1 B1 83.23(11)
B10 B4 Sn1 B5 25.17(15)
B9 B4 Sn1 B5 96.95(19)
B3 B4 Sn1 B5 121.56(15)
B10 B4 Sn1 B2 -59.45(17)
B9 B4 Sn1 B2 12.32(16)
B5 B4 Sn1 B2 -84.62(12)
B3 B4 Sn1 B2 36.94(11)
B10 B4 Sn1 B3 -96.39(19)
B9 B4 Sn1 B3 -24.61(14)
B5 B4 Sn1 B3 -121.56(15)
B7 B2 Sn1 B1 -24.18(14)
B8 B2 Sn1 B1 -94.67(19)
B3 B2 Sn1 B1 -120.33(15)
B7 B2 Sn1 B5 12.95(15)
B8 B2 Sn1 B5 -57.54(16)
B3 B2 Sn1 B5 -83.19(11)
B1 B2 Sn1 B5 37.13(11)
B7 B2 Sn1 B4 58.85(16)
B8 B2 Sn1 B4 -11.64(16)
B3 B2 Sn1 B4 -37.30(11)
B1 B2 Sn1 B4 83.03(12)
B7 B2 Sn1 B3 96.15(18)
B8 B2 Sn1 B3 25.66(14)
B1 B2 Sn1 B3 120.33(15)
N20 B3 Sn1 B1 156.68(15)
B9 B3 Sn1 B1 -59.31(16)
B8 B3 Sn1 B1 13.06(16)
B2 B3 Sn1 B1 39.04(11)
B4 B3 Sn1 B1 -84.23(11)
N20 B3 Sn1 B5 -157.16(15)
B9 B3 Sn1 B5 -13.16(15)
B8 B3 Sn1 B5 59.22(16)
B2 B3 Sn1 B5 85.19(12)
B4 B3 Sn1 B5 -38.08(11)
N20 B3 Sn1 B4 -119.08(18)
B9 B3 Sn1 B4 24.92(14)
B8 B3 Sn1 B4 97.29(19)
B2 B3 Sn1 B4 123.27(15)
N20 B3 Sn1 B2 117.65(18)
B9 B3 Sn1 B2 -98.35(19)
B8 B3 Sn1 B2 -25.98(15)
B4 B3 Sn1 B2 -123.27(15)
B9 B4 B10 B6 -99.97(19)
B5 B4 B10 B6 37.95(16)
B3 B4 B10 B6 -63.4(2)
Sn1 B4 B10 B6 10.7(2)
B9 B4 B10 B5 -137.91(17)
B3 B4 B10 B5 -101.31(17)
Sn1 B4 B10 B5 -27.28(16)
B9 B4 B10 B11 -36.24(16)
B5 B4 B10 B11 101.67(18)
B3 B4 B10 B11 0.4(2)
Sn1 B4 B10 B11 74.4(2)
B5 B4 B10 B9 137.91(17)
B3 B4 B10 B9 36.60(15)
Sn1 B4 B10 B9 110.64(17)
B3 B9 B10 B6 63.5(2)
B11 B9 B10 B6 -37.49(16)
B8 B9 B10 B6 -0.1(2)
B4 B9 B10 B6 102.31(18)
B3 B9 B10 B4 -38.81(16)
B11 B9 B10 B4 -139.80(17)
B8 B9 B10 B4 -102.37(18)
B3 B9 B10 B5 0.0(2)
B11 B9 B10 B5 -101.03(19)
B8 B9 B10 B5 -63.6(2)
B4 B9 B10 B5 38.77(16)
B3 B9 B10 B11 101.00(18)
B8 B9 B10 B11 37.43(16)
B4 B9 B10 B11 139.80(17)
B4 B10 B5 B6 137.78(18)
B11 B10 B5 B6 35.69(16)
B9 B10 B5 B6 99.54(19)
B6 B10 B5 B1 -37.17(15)
B4 B10 B5 B1 100.61(17)
B11 B10 B5 B1 -1.5(2)
B9 B10 B5 B1 62.4(2)
B6 B10 B5 B4 -137.78(18)
B11 B10 B5 B4 -102.09(18)
B9 B10 B5 B4 -38.24(16)
B6 B10 B5 Sn1 -110.51(17)
B4 B10 B5 Sn1 27.27(15)
B11 B10 B5 Sn1 -74.8(2)
B9 B10 B5 Sn1 -11.0(2)
B10 B4 B5 B6 -37.39(16)
B9 B4 B5 B6 -0.1(2)
B3 B4 B5 B6 61.6(2)
Sn1 B4 B5 B6 117.72(15)
B9 B4 B5 B10 37.32(16)
B3 B4 B5 B10 98.97(18)
Sn1 B4 B5 B10 155.11(14)
B10 B4 B5 B1 -99.30(18)
B9 B4 B5 B1 -62.0(2)
B3 B4 B5 B1 -0.3(2)
Sn1 B4 B5 B1 55.81(13)
B10 B4 B5 Sn1 -155.11(14)
B9 B4 B5 Sn1 -117.79(15)
B3 B4 B5 Sn1 -56.14(13)
B1 Sn1 B5 B6 24.40(14)
B4 Sn1 B5 B6 -96.82(19)
B2 Sn1 B5 B6 -12.91(16)
B3 Sn1 B5 B6 -58.58(16)
B1 Sn1 B5 B10 96.08(19)
B4 Sn1 B5 B10 -25.14(15)
B2 Sn1 B5 B10 58.77(16)
B3 Sn1 B5 B10 13.10(16)
B4 Sn1 B5 B1 -121.23(15)
B2 Sn1 B5 B1 -37.31(11)
B3 Sn1 B5 B1 -82.98(11)
B1 Sn1 B5 B4 121.23(15)
B2 Sn1 B5 B4 83.91(12)
B3 Sn1 B5 B4 38.24(11)
B3 B9 B11 B6 -64.3(2)
B8 B9 B11 B6 -100.67(18)
B10 B9 B11 B6 37.53(16)
B4 B9 B11 B6 1.5(2)
B3 B9 B11 B10 -101.86(18)
B8 B9 B11 B10 -138.19(18)
B4 B9 B11 B10 -36.00(16)
B3 B9 B11 B8 36.33(16)
B10 B9 B11 B8 138.19(18)
B4 B9 B11 B8 102.19(18)
B3 B9 B11 B7 -0.9(2)
B8 B9 B11 B7 -37.19(16)
B10 B9 B11 B7 101.00(18)
B4 B9 B11 B7 65.0(2)
B4 B10 B11 B6 -101.39(19)
B5 B10 B11 B6 -35.71(16)
B9 B10 B11 B6 -137.87(17)
B6 B10 B11 B9 137.87(17)
B4 B10 B11 B9 36.48(16)
B5 B10 B11 B9 102.16(18)
B6 B10 B11 B8 100.46(18)
B4 B10 B11 B8 -0.9(2)
B5 B10 B11 B8 64.8(2)
B9 B10 B11 B8 -37.40(16)
B6 B10 B11 B7 37.61(16)
B4 B10 B11 B7 -63.8(2)
B5 B10 B11 B7 1.9(2)
B9 B10 B11 B7 -100.26(18)
B7 B8 B11 B6 -37.31(16)
B3 B8 B11 B6 64.4(2)
B9 B8 B11 B6 100.67(19)
B2 B8 B11 B6 -1.1(2)
B7 B8 B11 B9 -137.98(18)
B3 B8 B11 B9 -36.29(16)
B2 B8 B11 B9 -101.79(18)
B7 B8 B11 B10 -100.55(18)
B3 B8 B11 B10 1.1(2)
B9 B8 B11 B10 37.43(16)
B2 B8 B11 B10 -64.4(2)
B3 B8 B11 B7 101.69(18)
B9 B8 B11 B7 137.98(18)
B2 B8 B11 B7 36.19(16)
B3 B8 B7 B1 -0.5(2)
B9 B8 B7 B1 63.0(2)
B11 B8 B7 B1 100.54(19)
B2 B8 B7 B1 -39.64(16)
B3 B8 B7 B6 -63.9(2)
B9 B8 B7 B6 -0.4(2)
B11 B8 B7 B6 37.08(16)
B2 B8 B7 B6 -103.10(18)
B3 B8 B7 B11 -101.02(19)
B9 B8 B7 B11 -37.52(16)
B2 B8 B7 B11 -140.18(18)
B3 B8 B7 B2 39.16(16)
B9 B8 B7 B2 102.66(18)
B11 B8 B7 B2 140.18(18)
B6 B11 B7 B1 35.90(16)
B9 B11 B7 B1 -65.0(2)
B10 B11 B7 B1 -1.6(2)
B8 B11 B7 B1 -102.39(18)
B6 B11 B7 B8 138.29(17)
B9 B11 B7 B8 37.44(16)
B10 B11 B7 B8 100.84(18)
B9 B11 B7 B6 -100.86(19)
B10 B11 B7 B6 -37.46(16)
B8 B11 B7 B6 -138.29(17)
B6 B11 B7 B2 102.09(18)
B9 B11 B7 B2 1.2(2)
B10 B11 B7 B2 64.6(2)
B8 B11 B7 B2 -36.21(16)
B8 B2 B7 B1 137.15(17)
B3 B2 B7 B1 99.91(17)
Sn1 B2 B7 B1 26.32(14)
B3 B2 B7 B8 -37.24(15)
B1 B2 B7 B8 -137.15(17)
Sn1 B2 B7 B8 -110.83(17)
B8 B2 B7 B6 99.84(18)
B3 B2 B7 B6 62.6(2)
B1 B2 B7 B6 -37.31(15)
Sn1 B2 B7 B6 -11.0(2)
B8 B2 B7 B11 36.14(17)
B3 B2 B7 B11 -1.1(2)
B1 B2 B7 B11 -101.01(18)
Sn1 B2 B7 B11 -74.7(2)
C33 N30 B1 B7 -88.7(2)
C31 N30 B1 B7 135.10(18)
C33 N30 B1 B6 -154.48(18)
C31 N30 B1 B6 69.3(2)
C33 N30 B1 B5 138.3(2)
C31 N30 B1 B5 2.1(3)
C33 N30 B1 B2 -22.2(3)
C31 N30 B1 B2 -158.38(18)
C33 N30 B1 Sn1 57.7(2)
C31 N30 B1 Sn1 -78.5(2)
B8 B7 B1 N30 155.58(17)
B6 B7 B1 N30 -104.54(19)
B11 B7 B1 N30 -140.36(17)
B2 B7 B1 N30 116.75(18)
B8 B7 B1 B6 -99.88(18)
B11 B7 B1 B6 -35.82(16)
B2 B7 B1 B6 -138.71(17)
B8 B7 B1 B5 -63.4(2)
B6 B7 B1 B5 36.46(15)
B11 B7 B1 B5 0.6(2)
B2 B7 B1 B5 -102.26(17)
B8 B7 B1 B2 38.83(16)
B6 B7 B1 B2 138.71(17)
B11 B7 B1 B2 102.89(18)
B8 B7 B1 Sn1 11.7(2)
B6 B7 B1 Sn1 111.54(17)
B11 B7 B1 Sn1 75.7(2)
B2 B7 B1 Sn1 -27.18(15)
B6 B5 B1 N30 96.9(2)
B10 B5 B1 N30 134.5(2)
B4 B5 B1 N30 -163.38(19)
Sn1 B5 B1 N30 -107.4(2)
B6 B5 B1 B7 -37.08(16)
B10 B5 B1 B7 0.5(2)
B4 B5 B1 B7 62.6(2)
Sn1 B5 B1 B7 118.62(15)
B10 B5 B1 B6 37.60(16)
B4 B5 B1 B6 99.69(18)
Sn1 B5 B1 B6 155.70(14)
B6 B5 B1 B2 -100.32(18)
B10 B5 B1 B2 -62.7(2)
B4 B5 B1 B2 -0.6(2)
Sn1 B5 B1 B2 55.38(13)
B6 B5 B1 Sn1 -155.70(14)
B10 B5 B1 Sn1 -118.10(15)
B4 B5 B1 Sn1 -56.01(13)
B7 B2 B1 N30 -96.6(2)
B8 B2 B1 N30 -133.94(19)
B3 B2 B1 N30 164.56(18)
Sn1 B2 B1 N30 107.91(19)
B8 B2 B1 B7 -37.35(15)
B3 B2 B1 B7 -98.86(17)
Sn1 B2 B1 B7 -155.51(14)
B7 B2 B1 B6 37.29(15)
B8 B2 B1 B6 -0.1(2)
B3 B2 B1 B6 -61.6(2)
Sn1 B2 B1 B6 -118.22(15)
B7 B2 B1 B5 100.20(18)
B8 B2 B1 B5 62.8(2)
B3 B2 B1 B5 1.3(2)
Sn1 B2 B1 B5 -55.31(13)
B7 B2 B1 Sn1 155.51(14)
B8 B2 B1 Sn1 118.16(14)
B3 B2 B1 Sn1 56.65(13)
B5 Sn1 B1 N30 119.64(19)
B4 Sn1 B1 N30 157.93(17)
B2 Sn1 B1 N30 -117.12(19)
B3 Sn1 B1 N30 -155.71(16)
B5 Sn1 B1 B7 -98.15(19)
B4 Sn1 B1 B7 -59.85(16)
B2 Sn1 B1 B7 25.10(15)
B3 Sn1 B1 B7 -13.50(16)
B5 Sn1 B1 B6 -24.71(15)
B4 Sn1 B1 B6 13.59(16)
B2 Sn1 B1 B6 98.54(19)
B3 Sn1 B1 B6 59.94(16)
B4 Sn1 B1 B5 38.30(11)
B2 Sn1 B1 B5 123.25(15)
B3 Sn1 B1 B5 84.65(12)
B5 Sn1 B1 B2 -123.25(15)
B4 Sn1 B1 B2 -84.95(12)
B3 Sn1 B1 B2 -38.59(11)
N30 B1 B6 B10 -157.26(17)
B7 B1 B6 B10 100.39(18)
B5 B1 B6 B10 -38.51(16)
B2 B1 B6 B10 63.6(2)
Sn1 B1 B6 B10 -11.7(2)
N30 B1 B6 B11 138.54(18)
B7 B1 B6 B11 36.19(16)
B5 B1 B6 B11 -102.72(18)
B2 B1 B6 B11 -0.6(2)
Sn1 B1 B6 B11 -75.9(2)
N30 B1 B6 B5 -118.75(19)
B7 B1 B6 B5 138.91(17)
B2 B1 B6 B5 102.09(17)
Sn1 B1 B6 B5 26.83(15)
N30 B1 B6 B7 102.35(19)
B5 B1 B6 B7 -138.91(17)
B2 B1 B6 B7 -36.81(15)
Sn1 B1 B6 B7 -112.08(17)
B4 B10 B6 B1 0.5(2)
B5 B10 B6 B1 39.25(16)
B11 B10 B6 B1 -101.08(19)
B9 B10 B6 B1 -63.6(2)
B4 B10 B6 B11 101.59(19)
B5 B10 B6 B11 140.33(18)
B9 B10 B6 B11 37.53(16)
B4 B10 B6 B5 -38.74(17)
B11 B10 B6 B5 -140.33(18)
B9 B10 B6 B5 -102.81(18)
B4 B10 B6 B7 63.9(2)
B5 B10 B6 B7 102.60(18)
B11 B10 B6 B7 -37.73(16)
B9 B10 B6 B7 -0.2(2)
B9 B11 B6 B1 64.4(2)
B10 B11 B6 B1 102.07(18)
B8 B11 B6 B1 1.1(2)
B7 B11 B6 B1 -35.93(16)
B9 B11 B6 B10 -37.63(16)
B8 B11 B6 B10 -101.00(19)
B7 B11 B6 B10 -137.99(17)
B9 B11 B6 B5 -1.6(2)
B10 B11 B6 B5 36.05(16)
B8 B11 B6 B5 -65.0(2)
B7 B11 B6 B5 -101.94(18)
B9 B11 B6 B7 100.36(18)
B10 B11 B6 B7 137.99(17)
B8 B11 B6 B7 36.99(16)
B10 B5 B6 B1 -137.43(17)
B4 B5 B6 B1 -100.35(17)
Sn1 B5 B6 B1 -26.46(15)
B1 B5 B6 B10 137.43(17)
B4 B5 B6 B10 37.08(16)
Sn1 B5 B6 B10 110.97(17)
B10 B5 B6 B11 -36.06(17)
B1 B5 B6 B11 101.37(18)
B4 B5 B6 B11 1.0(2)
Sn1 B5 B6 B11 74.9(2)
B10 B5 B6 B7 -100.43(18)
B1 B5 B6 B7 37.00(15)
B4 B5 B6 B7 -63.3(2)
Sn1 B5 B6 B7 10.5(2)
B8 B7 B6 B1 102.54(17)
B11 B7 B6 B1 139.90(17)
B2 B7 B6 B1 38.35(16)
B1 B7 B6 B10 -102.14(18)
B8 B7 B6 B10 0.4(2)
B11 B7 B6 B10 37.77(16)
B2 B7 B6 B10 -63.8(2)
B1 B7 B6 B11 -139.90(17)
B8 B7 B6 B11 -37.37(16)
B2 B7 B6 B11 -101.56(18)
B1 B7 B6 B5 -38.01(16)
B8 B7 B6 B5 64.5(2)
B11 B7 B6 B5 101.90(19)
B2 B7 B6 B5 0.3(2)
